data_7220101
loop_
_publ_author_name
'Gong, Kaining'
'Liu, Yunping'
'Han, Zhangang'

_publ_section_title
;
 Manganese-Phosphomolybdate Molecular Catalyst for Electron Transfer
 Reaction of Ferricyanide to Ferrocyanide
;
_journal_name_full 'RSC Adv.'
_journal_paper_doi 10.1039/C5RA06018D
_journal_year 2015
_chemical_formula_sum 'C26 H52 Mn2 Mo12 N4 Na4 O71 P8'
_chemical_formula_weight 3157.60
_chemical_name_systematic
; 
 ? 
;
_space_group_IT_number 15
_symmetry_cell_setting monoclinic
_symmetry_space_group_name_Hall '-C 2yc'
_symmetry_space_group_name_H-M 'C 1 2/c 1'
_atom_sites_solution_hydrogens geom
_atom_sites_solution_primary direct
_atom_sites_solution_secondary difmap
_audit_creation_method SHELXL-97
_audit_update_record
;
2014-07-19 deposited with the CCDC.
2015-04-28 downloaded from the CCDC.
;
_cell_angle_alpha 90.00
_cell_angle_beta 100.7960(10)
_cell_angle_gamma 90.00
_cell_formula_units_Z 4
_cell_length_a 21.1291(11)
_cell_length_b 18.4006(9)
_cell_length_c 21.8843(11)
_cell_measurement_reflns_used 9872
_cell_measurement_temperature 296(2)
_cell_measurement_theta_max 28.29
_cell_measurement_theta_min 2.41
_cell_volume 8357.8(7)
_computing_cell_refinement 'Bruker SMART'
_computing_data_collection 'Bruker SMART'
_computing_data_reduction 'Bruker SAINT'
_computing_molecular_graphics 'Bruker SHELXTL'
_computing_publication_material 'Bruker SHELXTL'
_computing_structure_refinement 'Bruker SHELXTL'
_computing_structure_solution 'Bruker SHELXTL'
_diffrn_ambient_temperature 296(2)
_diffrn_measured_fraction_theta_full 0.999
_diffrn_measured_fraction_theta_max 0.999
_diffrn_measurement_device_type 'CCD area detector'
_diffrn_measurement_method 'phi and omega scans'
_diffrn_radiation_monochromator graphite
_diffrn_radiation_source 'fine-focus sealed tube'
_diffrn_radiation_type MoK\a
_diffrn_radiation_wavelength 0.71073
_diffrn_reflns_av_R_equivalents 0.0173
_diffrn_reflns_av_sigmaI/netI 0.0187
_diffrn_reflns_limit_h_max 25
_diffrn_reflns_limit_h_min -16
_diffrn_reflns_limit_k_max 21
_diffrn_reflns_limit_k_min -20
_diffrn_reflns_limit_l_max 20
_diffrn_reflns_limit_l_min -26
_diffrn_reflns_number 20341
_diffrn_reflns_theta_full 25.01
_diffrn_reflns_theta_max 25.01
_diffrn_reflns_theta_min 1.65
_exptl_absorpt_coefficient_mu 2.321
_exptl_absorpt_correction_T_max 0.740
_exptl_absorpt_correction_T_min 0.681
_exptl_absorpt_correction_type empirical
_exptl_absorpt_process_details sadabs
_exptl_crystal_colour red
_exptl_crystal_density_diffrn 2.509
_exptl_crystal_density_meas ?
_exptl_crystal_density_method 'not measured'
_exptl_crystal_description block
_exptl_crystal_F_000 6088
_exptl_crystal_size_max 0.17
_exptl_crystal_size_mid 0.15
_exptl_crystal_size_min 0.13
_refine_diff_density_max 1.704
_refine_diff_density_min -0.966
_refine_diff_density_rms 0.135
_refine_ls_extinction_method none
_refine_ls_goodness_of_fit_ref 1.000
_refine_ls_hydrogen_treatment mixed
_refine_ls_matrix_type full
_refine_ls_number_parameters 649
_refine_ls_number_reflns 7362
_refine_ls_number_restraints 43
_refine_ls_restrained_S_all 1.000
_refine_ls_R_factor_all 0.0311
_refine_ls_R_factor_gt 0.0293
_refine_ls_shift/su_max 0.006
_refine_ls_shift/su_mean 0.000
_refine_ls_structure_factor_coef Fsqd
_refine_ls_weighting_details 'calc w=1/[\s^2^(Fo^2^)+(0.0549P)^2^+80.9596P] where P=(Fo^2^+2Fc^2^)/3'
_refine_ls_weighting_scheme calc
_refine_ls_wR_factor_gt 0.0878
_refine_ls_wR_factor_ref 0.0893
_reflns_number_gt 7009
_reflns_number_total 7362
_reflns_threshold_expression >2sigma(I)
_cod_data_source_file c5ra06018d2.cif
_cod_data_source_block 20131008_gkn_06_0m
_cod_depositor_comments
;
The following automatic conversions were performed:

'_symmetry_cell_setting' value 'Monoclinic' changed to 'monoclinic'
according to
/usr/data/users/saulius/crontab/automatic-downloads/rss-feeds/RSC/lib/dictionaries/cif_core.dic
dictionary named 'cif_core.dic' version 2.4.2 from 2011-04-26.

'_exptl_crystal_density_meas' value 'none' was changed to '?' - the
value is perceived as not measured.

Automatic conversion script
Id: cif_fix_values 3271 2015-04-21 07:52:19Z andrius 
;
_cod_original_sg_symbol_H-M 'C2/c  '
_cod_database_code 7220101

loop_
_symmetry_equiv_pos_as_xyz
'x, y, z'
'-x, y, -z+1/2'
'x+1/2, y+1/2, z'
'-x+1/2, y+1/2, -z+1/2'
'-x, -y, -z'
'x, -y, z-1/2'
'-x+1/2, -y+1/2, -z'
'x+1/2, -y+1/2, z-1/2'

loop_
_atom_site_label
_atom_site_type_symbol
_atom_site_fract_x
_atom_site_fract_y
_atom_site_fract_z
_atom_site_U_iso_or_equiv
_atom_site_adp_type
_atom_site_occupancy
_atom_site_symmetry_multiplicity
_atom_site_calc_flag
_atom_site_refinement_flags
_atom_site_disorder_assembly
_atom_site_disorder_group
Mo1 Mo 0.150395(19) 0.74092(2) 0.630061(17) 0.01793(10) Uani 1 1 d . . .
Mo2 Mo 0.099474(18) 0.68627(2) 0.385854(17) 0.01612(10) Uani 1 1 d . . .
Mo3 Mo 0.274989(18) 0.61297(2) 0.633860(17) 0.01722(10) Uani 1 1 d . . .
Mo4 Mo 0.191834(18) 0.59236(2) 0.389945(17) 0.01656(10) Uani 1 1 d . . .
Mo5 Mo 0.074971(18) 0.76963(2) 0.524883(18) 0.01699(10) Uani 1 1 d . . .
Mo6 Mo 0.291903(18) 0.54962(2) 0.532956(17) 0.01712(10) Uani 1 1 d . . .
Mn1 Mn 0.0000 0.5000 0.5000 0.0226(2) Uani 1 2 d S . .
Mn2 Mn 0.2500 0.7500 0.5000 0.0167(2) Uani 1 2 d S . .
Na1 Na 0.0493(2) 0.5895(3) 0.6455(2) 0.1124(17) Uani 1 1 d . . .
Na2 Na -0.15533(11) 0.57240(13) 0.43202(11) 0.0390(5) Uani 1 1 d D . .
P1 P 0.13524(5) 0.59803(6) 0.52748(5) 0.0151(2) Uani 1 1 d . . .
P2 P 0.21679(6) 0.42101(7) 0.43929(6) 0.0227(3) Uani 1 1 d . . .
P3 P 0.19123(6) 0.62620(7) 0.74496(6) 0.0234(3) Uani 1 1 d . . .
P4 P -0.03704(6) 0.67567(7) 0.43454(6) 0.0204(2) Uani 1 1 d . . .
O1 O 0.28699(14) 0.65309(16) 0.55307(14) 0.0178(6) Uani 1 1 d . . .
O2 O 0.17003(15) 0.77370(17) 0.54929(14) 0.0183(6) Uani 1 1 d . . .
O3 O 0.24906(16) 0.71829(19) 0.65769(16) 0.0200(7) Uani 1 1 d . . .
O4 O 0.09861(14) 0.65923(16) 0.48758(13) 0.0166(6) Uani 1 1 d . . .
O5 O 0.19242(15) 0.69276(16) 0.42070(14) 0.0176(6) Uani 1 1 d . . .
O6 O 0.06189(15) 0.71465(18) 0.59675(15) 0.0223(7) Uani 1 1 d . . .
O7 O 0.09923(15) 0.58182(17) 0.37580(15) 0.0203(7) Uani 1 1 d . . .
O8 O 0.28748(15) 0.58561(18) 0.44036(15) 0.0179(7) Uani 1 1 d . . .
O9 O 0.18596(15) 0.56759(16) 0.49072(14) 0.0178(6) Uani 1 1 d . . .
O10 O 0.17179(15) 0.63217(16) 0.58833(14) 0.0175(6) Uani 1 1 d . . .
O11 O 0.00189(15) 0.67832(19) 0.38190(15) 0.0229(7) Uani 1 1 d . . .
O12 O 0.08929(16) 0.78361(17) 0.43261(14) 0.0184(7) Uani 1 1 d . . .
O13 O 0.09157(15) 0.53905(18) 0.54296(15) 0.0234(7) Uani 1 1 d . . .
O14 O 0.19761(17) 0.47935(18) 0.38814(15) 0.0246(7) Uani 1 1 d . . .
O15 O 0.25802(16) 0.51426(17) 0.60313(15) 0.0214(7) Uani 1 1 d . . .
O16 O -0.03927(17) 0.60186(19) 0.46216(18) 0.0320(8) Uani 1 1 d . . .
O17 O 0.09654(17) 0.71991(19) 0.31409(15) 0.0255(7) Uani 1 1 d . . .
O18 O -0.01467(16) 0.73507(18) 0.48296(16) 0.0242(7) Uani 1 1 d . . .
O19 O 0.14025(17) 0.6703(2) 0.70117(15) 0.0277(8) Uani 1 1 d . . .
O20 O 0.14744(18) 0.8199(2) 0.66782(17) 0.0313(8) Uani 1 1 d . . .
O21 O 0.23197(17) 0.58150(18) 0.70674(15) 0.0253(7) Uani 1 1 d . . .
O22 O 0.05369(17) 0.85527(19) 0.53714(16) 0.0280(8) Uani 1 1 d . . .
O23 O -0.10896(17) 0.6952(2) 0.40592(19) 0.0321(8) Uani 1 1 d . . .
O24 O 0.21052(18) 0.60296(19) 0.31955(15) 0.0280(8) Uani 1 1 d . . .
O25 O 0.26760(17) 0.45076(18) 0.49264(16) 0.0272(8) Uani 1 1 d . . .
O26 O 0.35149(17) 0.6137(2) 0.67287(16) 0.0300(8) Uani 1 1 d . . .
O27 O 0.37157(17) 0.53371(19) 0.54749(16) 0.0283(8) Uani 1 1 d . . .
O28 O 0.14891(19) 0.5693(2) 0.77337(18) 0.0332(9) Uani 1 1 d . . .
O29 O -0.0412(2) 0.5351(3) 0.5833(2) 0.0393(10) Uani 1 1 d . . .
O30 O 0.2528(2) 0.3599(2) 0.41070(19) 0.0432(11) Uani 1 1 d . . .
O31 O 0.1592(2) 0.3923(2) 0.4621(2) 0.0422(10) Uani 1 1 d . . .
O32 O 0.23163(19) 0.6692(2) 0.79567(16) 0.0336(9) Uani 1 1 d . . .
O33 O 0.0000 0.5925(11) 0.7500 0.195(8) Uani 1 2 d S . .
O34 O 0.0466(4) 0.4570(7) 0.6977(5) 0.181(6) Uani 1 1 d . . .
N1 N 0.3790(3) 0.4941(4) 0.4042(3) 0.0627(17) Uani 1 1 d . . .
H1 H 0.3603 0.5237 0.4256 0.075 Uiso 1 1 calc R . .
C1 C 0.3537(4) 0.4816(6) 0.3480(4) 0.078(3) Uani 1 1 d . . .
H1A H 0.3154 0.5046 0.3306 0.093 Uiso 1 1 calc R . .
C2 C 0.3815(4) 0.4355(6) 0.3131(4) 0.074(3) Uani 1 1 d . . .
H2 H 0.3615 0.4268 0.2722 0.089 Uiso 1 1 calc R . .
C3 C 0.4382(3) 0.4012(3) 0.3360(3) 0.0333(12) Uani 1 1 d . . .
C4 C 0.4637(4) 0.4143(5) 0.3967(3) 0.076(3) Uani 1 1 d . . .
H4 H 0.5014 0.3909 0.4155 0.091 Uiso 1 1 calc R . .
C5 C 0.4333(6) 0.4629(7) 0.4307(4) 0.102(4) Uani 1 1 d . . .
H5 H 0.4513 0.4732 0.4719 0.122 Uiso 1 1 calc R . .
C6 C 0.4709(3) 0.3544(3) 0.2958(3) 0.0430(15) Uani 1 1 d . . .
H6A H 0.4400 0.3205 0.2730 0.052 Uiso 1 1 calc R . .
H6B H 0.5046 0.3265 0.3216 0.052 Uiso 1 1 calc R . .
C7 C 0.5000 0.3999(4) 0.2500 0.0355(18) Uani 1 2 d S . .
H7A H 0.5332 0.4310 0.2730 0.043 Uiso 0.50 1 calc PR . .
H7B H 0.4668 0.4310 0.2270 0.043 Uiso 0.50 1 calc PR . .
N2 N 0.2020(5) 0.7838(6) 0.9678(6) 0.144(8) Uani 0.562(9) 1 d PGU A 1
H2A H 0.2244 0.7584 0.9971 0.173 Uiso 0.562(9) 1 calc PR A 1
C8 C 0.1398(5) 0.8049(6) 0.9718(4) 0.107(6) Uani 0.562(9) 1 d PGU A 1
H8 H 0.1224 0.7916 1.0062 0.129 Uiso 0.562(9) 1 calc PR A 1
C9 C 0.1036(4) 0.8460(4) 0.9245(5) 0.123(9) Uani 0.562(9) 1 d PGU A 1
H9 H 0.0619 0.8601 0.9272 0.148 Uiso 0.562(9) 1 calc PR A 1
C10 C 0.1296(5) 0.8659(4) 0.8731(5) 0.110(6) Uani 0.562(9) 1 d PGDU A 1
C11 C 0.1918(5) 0.8448(7) 0.8691(6) 0.165(9) Uani 0.562(9) 1 d PGU A 1
H11 H 0.2092 0.8581 0.8347 0.198 Uiso 0.562(9) 1 calc PR A 1
C12 C 0.2280(4) 0.8037(7) 0.9164(7) 0.190(13) Uani 0.562(9) 1 d PGU A 1
H12 H 0.2697 0.7896 0.9137 0.228 Uiso 0.562(9) 1 calc PR A 1
N2' N 0.0947(5) 0.7233(4) 0.9047(5) 0.146(12) Uani 0.438(9) 1 d PGU A 2
H2' H 0.1134 0.6926 0.9318 0.175 Uiso 0.438(9) 1 calc PR A 2
C8' C 0.0676(5) 0.7001(5) 0.8451(6) 0.135(11) Uani 0.438(9) 1 d PGU A 2
H8' H 0.0697 0.6514 0.8345 0.162 Uiso 0.438(9) 1 calc PR A 2
C9' C 0.0375(6) 0.7498(7) 0.8013(5) 0.146(13) Uani 0.438(9) 1 d PGU A 2
H9' H 0.0193 0.7343 0.7614 0.176 Uiso 0.438(9) 1 calc PR A 2
C10' C 0.0344(6) 0.8227(7) 0.8171(6) 0.139(12) Uani 0.438(9) 1 d PGU A 2
C11' C 0.0614(4) 0.8459(5) 0.8767(5) 0.145(11) Uani 0.438(9) 1 d PGU A 2
H11' H 0.0594 0.8947 0.8873 0.174 Uiso 0.438(9) 1 calc PR A 2
C12' C 0.0916(4) 0.7962(5) 0.9205(4) 0.130(10) Uani 0.438(9) 1 d PGU A 2
H12' H 0.1097 0.8118 0.9604 0.157 Uiso 0.438(9) 1 calc PR A 2
C13 C 0.0913(17) 0.9062(11) 0.8161(12) 0.187(13) Uani 0.50 1 d PDU . .
H13A H 0.1203 0.9257 0.7906 0.225 Uiso 0.50 1 calc PR A 1
H13B H 0.0669 0.9460 0.8293 0.225 Uiso 0.50 1 calc PR A 1
C14 C 0.0453(15) 0.8493(14) 0.7790(12) 0.126(9) Uani 0.50 1 d PDU . .
C15 C -0.0224(18) 0.8839(16) 0.7646(18) 0.158(10) Uani 0.50 1 d PDU . .
O2W O -0.1752(4) 0.5645(4) 0.3231(3) 0.104(3) Uani 1 1 d D . .
H2WB H -0.1421 0.5495 0.3092 0.129 Uiso 1 1 d RD . .
H2WA H -0.2109 0.5442 0.3084 0.125 Uiso 1 1 d RD . .
O1W O 0.8355(3) 0.7357(3) 0.2944(2) 0.0681(17) Uani 1 1 d D . .
H1WB H 0.8118 0.7763 0.2944 0.11(4) Uiso 1 1 d RD . .
H1WA H 0.8474 0.7213 0.2641 0.09(3) Uiso 1 1 d R . .
H28 H 0.163(3) 0.556(3) 0.806(3) 0.024(15) Uiso 1 1 d . . .
H30 H 0.242(4) 0.356(5) 0.373(4) 0.08(3) Uiso 1 1 d . . .
H12C H 0.119(3) 0.807(4) 0.432(3) 0.038(19) Uiso 1 1 d . . .
H29B H -0.056(4) 0.503(5) 0.598(4) 0.07(3) Uiso 1 1 d . . .
H8C H 0.303(3) 0.622(4) 0.443(3) 0.031(17) Uiso 1 1 d . . .
H23 H -0.120(4) 0.714(4) 0.370(4) 0.06(2) Uiso 1 1 d . . .
H29A H -0.083(5) 0.561(6) 0.568(5) 0.10(3) Uiso 1 1 d . . .
H3C H 0.266(3) 0.739(4) 0.641(3) 0.04(2) Uiso 1 1 d . . .

loop_
_atom_site_aniso_label
_atom_site_aniso_U_11
_atom_site_aniso_U_22
_atom_site_aniso_U_33
_atom_site_aniso_U_23
_atom_site_aniso_U_13
_atom_site_aniso_U_12
Mo1 0.0204(2) 0.0192(2) 0.0143(2) -0.00001(15) 0.00339(15) -0.00267(15)
Mo2 0.01714(19) 0.01617(19) 0.01417(19) 0.00124(14) 0.00064(15) -0.00260(14)
Mo3 0.0193(2) 0.0183(2) 0.01288(19) 0.00129(14) -0.00001(15) -0.00276(15)
Mo4 0.0198(2) 0.0154(2) 0.01376(19) -0.00124(14) 0.00118(15) -0.00186(14)
Mo5 0.0172(2) 0.0168(2) 0.0167(2) 0.00021(14) 0.00252(15) -0.00145(14)
Mo6 0.0194(2) 0.0156(2) 0.0155(2) 0.00026(14) 0.00099(15) -0.00100(14)
Mn1 0.0202(5) 0.0209(5) 0.0253(5) 0.0027(4) 0.0003(4) -0.0068(4)
Mn2 0.0184(5) 0.0158(5) 0.0151(5) -0.0005(4) 0.0014(4) -0.0027(4)
Na1 0.109(3) 0.133(4) 0.086(3) -0.005(3) -0.005(2) -0.073(3)
Na2 0.0357(12) 0.0369(12) 0.0421(13) 0.0081(10) 0.0017(10) -0.0093(10)
P1 0.0158(5) 0.0149(5) 0.0136(5) 0.0012(4) 0.0002(4) -0.0034(4)
P2 0.0320(7) 0.0155(6) 0.0194(6) -0.0023(5) 0.0022(5) -0.0018(5)
P3 0.0268(6) 0.0289(7) 0.0144(6) 0.0040(5) 0.0034(5) -0.0053(5)
P4 0.0168(6) 0.0203(6) 0.0229(6) 0.0025(5) 0.0009(5) -0.0040(5)
O1 0.0219(16) 0.0150(15) 0.0157(15) 0.0003(12) 0.0018(12) -0.0024(12)
O2 0.0189(16) 0.0202(16) 0.0154(15) 0.0013(12) 0.0017(12) -0.0034(12)
O3 0.0216(17) 0.0202(17) 0.0179(17) 0.0000(14) 0.0026(14) -0.0045(14)
O4 0.0192(15) 0.0165(15) 0.0136(15) 0.0031(12) 0.0020(12) -0.0005(12)
O5 0.0186(15) 0.0152(15) 0.0183(16) -0.0010(12) 0.0018(12) -0.0017(12)
O6 0.0214(16) 0.0262(17) 0.0199(16) 0.0016(14) 0.0051(13) -0.0013(14)
O7 0.0206(16) 0.0185(16) 0.0203(16) -0.0009(13) -0.0004(13) -0.0047(13)
O8 0.0200(16) 0.0151(16) 0.0190(17) 0.0005(13) 0.0044(13) -0.0030(13)
O9 0.0199(16) 0.0164(15) 0.0162(15) -0.0006(12) 0.0010(12) -0.0004(12)
O10 0.0205(16) 0.0172(15) 0.0140(15) 0.0003(12) 0.0013(12) -0.0034(12)
O11 0.0175(16) 0.0300(18) 0.0198(17) 0.0008(14) -0.0003(13) -0.0021(13)
O12 0.0201(17) 0.0168(16) 0.0178(16) 0.0015(13) 0.0024(13) -0.0042(13)
O13 0.0216(17) 0.0206(17) 0.0260(18) 0.0050(14) -0.0009(14) -0.0068(13)
O14 0.0338(19) 0.0180(16) 0.0203(17) -0.0034(13) 0.0003(14) 0.0014(14)
O15 0.0273(17) 0.0166(16) 0.0197(16) 0.0021(13) 0.0033(13) -0.0035(13)
O16 0.0276(19) 0.0255(19) 0.042(2) 0.0069(16) 0.0039(16) -0.0069(15)
O17 0.0307(18) 0.0258(18) 0.0192(17) 0.0058(14) 0.0023(14) -0.0008(14)
O18 0.0200(17) 0.0263(18) 0.0256(18) -0.0028(14) 0.0024(14) -0.0027(13)
O19 0.0311(19) 0.0340(19) 0.0197(17) 0.0084(15) 0.0089(14) -0.0006(15)
O20 0.038(2) 0.0295(19) 0.0268(19) -0.0092(15) 0.0061(16) -0.0030(16)
O21 0.0317(19) 0.0249(18) 0.0193(17) 0.0052(14) 0.0045(14) -0.0018(14)
O22 0.0308(19) 0.0228(18) 0.0291(19) -0.0027(15) 0.0023(15) 0.0024(15)
O23 0.0182(17) 0.047(2) 0.030(2) 0.0052(18) 0.0000(15) -0.0020(16)
O24 0.035(2) 0.0315(19) 0.0178(17) -0.0012(14) 0.0064(15) 0.0001(15)
O25 0.038(2) 0.0172(16) 0.0231(18) -0.0012(13) -0.0021(15) 0.0010(14)
O26 0.0245(18) 0.040(2) 0.0217(18) 0.0027(15) -0.0044(14) -0.0047(15)
O27 0.0249(18) 0.0301(19) 0.0283(19) 0.0012(15) 0.0011(14) 0.0035(15)
O28 0.036(2) 0.042(2) 0.0210(19) 0.0135(17) 0.0025(16) -0.0106(17)
O29 0.044(2) 0.038(2) 0.039(2) 0.0006(19) 0.0156(19) -0.015(2)
O30 0.073(3) 0.029(2) 0.024(2) -0.0041(17) 0.001(2) 0.022(2)
O31 0.039(2) 0.038(2) 0.049(3) 0.0062(19) 0.0065(19) -0.0128(18)
O32 0.042(2) 0.042(2) 0.0158(17) 0.0002(15) 0.0026(15) -0.0125(18)
O33 0.096(10) 0.25(2) 0.23(2) 0.000 0.013(11) 0.000
O34 0.091(6) 0.265(13) 0.168(9) -0.148(10) -0.025(6) 0.014(7)
N1 0.076(5) 0.060(4) 0.062(4) -0.017(3) 0.037(4) 0.007(3)
C1 0.051(5) 0.110(8) 0.075(6) -0.022(5) 0.015(4) 0.031(5)
C2 0.041(4) 0.123(8) 0.050(4) -0.035(5) -0.008(3) 0.026(4)
C3 0.038(3) 0.031(3) 0.033(3) 0.000(2) 0.011(2) 0.000(2)
C4 0.083(6) 0.104(7) 0.035(4) -0.008(4) -0.005(4) 0.045(5)
C5 0.120(9) 0.137(10) 0.047(5) -0.039(6) 0.011(5) 0.019(8)
C6 0.053(4) 0.040(3) 0.044(3) 0.004(3) 0.028(3) 0.010(3)
C7 0.029(4) 0.035(4) 0.044(5) 0.000 0.010(3) 0.000
N2 0.130(14) 0.102(12) 0.160(15) -0.087(11) -0.075(11) 0.074(11)
C8 0.090(11) 0.113(16) 0.108(13) -0.005(11) -0.008(9) -0.053(11)
C9 0.054(10) 0.16(2) 0.152(19) 0.043(17) -0.002(10) -0.002(11)
C10 0.138(15) 0.076(12) 0.109(12) -0.015(10) 0.010(11) -0.050(10)
C11 0.22(2) 0.062(13) 0.25(2) -0.053(14) 0.16(2) -0.018(14)
C12 0.17(2) 0.11(2) 0.32(3) -0.06(2) 0.12(2) 0.075(17)
N2' 0.19(3) 0.149(17) 0.126(14) 0.073(14) 0.110(15) 0.14(2)
C8' 0.092(18) 0.16(2) 0.15(2) -0.005(16) 0.017(16) 0.105(18)
C9' 0.19(4) 0.14(2) 0.127(19) 0.008(15) 0.05(2) 0.05(2)
C10' 0.20(3) 0.117(17) 0.125(16) 0.022(14) 0.108(18) 0.03(2)
C11' 0.24(4) 0.064(13) 0.16(2) 0.025(12) 0.12(2) 0.035(18)
C12' 0.14(3) 0.124(19) 0.146(19) 0.035(14) 0.088(18) -0.002(19)
C13 0.33(3) 0.066(15) 0.15(2) 0.012(15) 0.01(2) -0.057(17)
C14 0.17(2) 0.13(2) 0.074(13) 0.019(14) 0.006(13) -0.048(15)
C15 0.23(2) 0.092(17) 0.18(3) 0.007(17) 0.111(17) 0.025(16)
O2W 0.149(7) 0.111(6) 0.058(4) -0.025(4) 0.035(4) -0.080(5)
O1W 0.070(3) 0.101(4) 0.035(3) 0.021(3) 0.017(2) 0.048(3)

loop_
_atom_type_symbol
_atom_type_description
_atom_type_scat_dispersion_real
_atom_type_scat_dispersion_imag
_atom_type_scat_source
C C 0.0033 0.0016 'International Tables Vol C Tables 4.2.6.8 and 6.1.1.4'
H H 0.0000 0.0000 'International Tables Vol C Tables 4.2.6.8 and 6.1.1.4'
N N 0.0061 0.0033 'International Tables Vol C Tables 4.2.6.8 and 6.1.1.4'
O O 0.0106 0.0060 'International Tables Vol C Tables 4.2.6.8 and 6.1.1.4'
P P 0.1023 0.0942 'International Tables Vol C Tables 4.2.6.8 and 6.1.1.4'
Mn Mn 0.3368 0.7283 'International Tables Vol C Tables 4.2.6.8 and 6.1.1.4'
Mo Mo -1.6832 0.6857 'International Tables Vol C Tables 4.2.6.8 and 6.1.1.4'
Na Na 0.0362 0.0249 'International Tables Vol C Tables 4.2.6.8 and 6.1.1.4'

loop_
_geom_angle_atom_site_label_1
_geom_angle_atom_site_label_2
_geom_angle_atom_site_label_3
_geom_angle
_geom_angle_site_symmetry_1
_geom_angle_site_symmetry_3
O20 Mo1 O6 106.20(16) . .
O20 Mo1 O2 102.04(16) . .
O6 Mo1 O2 95.10(13) . .
O20 Mo1 O19 98.89(17) . .
O6 Mo1 O19 84.13(14) . .
O2 Mo1 O19 158.38(14) . .
O20 Mo1 O3 98.99(16) . .
O6 Mo1 O3 153.51(14) . .
O2 Mo1 O3 87.41(14) . .
O19 Mo1 O3 84.03(14) . .
O20 Mo1 O10 170.23(15) . .
O6 Mo1 O10 83.11(13) . .
O2 Mo1 O10 79.61(12) . .
O19 Mo1 O10 78.84(13) . .
O3 Mo1 O10 71.38(12) . .
O20 Mo1 Mo5 100.78(13) . .
O6 Mo1 Mo5 47.79(9) . .
O2 Mo1 Mo5 49.03(9) . .
O19 Mo1 Mo5 131.43(10) . .
O3 Mo1 Mo5 134.97(10) . .
O10 Mo1 Mo5 87.61(8) . .
O17 Mo2 O7 105.14(15) . .
O17 Mo2 O5 101.48(15) . .
O7 Mo2 O5 94.90(13) . .
O17 Mo2 O11 97.24(15) . .
O7 Mo2 O11 86.74(13) . .
O5 Mo2 O11 160.06(13) . .
O17 Mo2 O12 98.78(15) . .
O7 Mo2 O12 155.12(13) . .
O5 Mo2 O12 86.86(13) . .
O11 Mo2 O12 83.52(13) . .
O17 Mo2 O4 170.58(14) . .
O7 Mo2 O4 83.92(12) . .
O5 Mo2 O4 79.96(12) . .
O11 Mo2 O4 80.46(12) . .
O12 Mo2 O4 71.93(11) . .
O17 Mo2 Mo4 99.99(12) . .
O7 Mo2 Mo4 47.81(9) . .
O5 Mo2 Mo4 48.65(9) . .
O11 Mo2 Mo4 134.18(10) . .
O12 Mo2 Mo4 134.27(9) . .
O4 Mo2 Mo4 87.97(8) . .
O26 Mo3 O15 106.27(16) . .
O26 Mo3 O1 100.33(15) . .
O15 Mo3 O1 94.92(13) . .
O26 Mo3 O21 97.51(16) . .
O15 Mo3 O21 85.75(13) . .
O1 Mo3 O21 161.19(13) . .
O26 Mo3 O3 97.87(16) . .
O15 Mo3 O3 154.77(14) . .
O1 Mo3 O3 87.75(13) . .
O21 Mo3 O3 83.91(14) . .
O26 Mo3 O10 169.79(15) . .
O15 Mo3 O10 83.86(12) . .
O1 Mo3 O10 79.70(12) . .
O21 Mo3 O10 81.69(12) . .
O3 Mo3 O10 71.91(12) . .
O26 Mo3 Mo6 99.44(13) . .
O15 Mo3 Mo6 47.85(9) . .
O1 Mo3 Mo6 48.80(9) . .
O21 Mo3 Mo6 133.41(10) . .
O3 Mo3 Mo6 135.38(10) . .
O10 Mo3 Mo6 88.28(8) . .
O24 Mo4 O7 105.72(16) . .
O24 Mo4 O5 102.62(15) . .
O7 Mo4 O5 95.19(13) . .
O24 Mo4 O14 94.25(15) . .
O7 Mo4 O14 87.59(14) . .
O5 Mo4 O14 161.41(13) . .
O24 Mo4 O8 96.88(15) . .
O7 Mo4 O8 156.43(13) . .
O5 Mo4 O8 86.13(13) . .
O14 Mo4 O8 84.13(13) . .
O24 Mo4 O9 168.67(15) . .
O7 Mo4 O9 84.14(12) . .
O5 Mo4 O9 81.64(12) . .
O14 Mo4 O9 80.37(12) . .
O8 Mo4 O9 72.75(11) . .
O24 Mo4 Mo2 101.33(13) . .
O7 Mo4 Mo2 47.87(9) . .
O5 Mo4 Mo2 48.89(9) . .
O14 Mo4 Mo2 135.24(10) . .
O8 Mo4 Mo2 134.05(9) . .
O9 Mo4 Mo2 89.41(8) . .
O22 Mo5 O6 106.18(16) . .
O22 Mo5 O2 102.15(15) . .
O6 Mo5 O2 95.32(13) . .
O22 Mo5 O18 96.35(15) . .
O6 Mo5 O18 86.60(14) . .
O2 Mo5 O18 160.03(13) . .
O22 Mo5 O12 97.44(15) . .
O6 Mo5 O12 155.40(13) . .
O2 Mo5 O12 86.19(13) . .
O18 Mo5 O12 84.00(13) . .
O22 Mo5 O4 168.46(14) . .
O6 Mo5 O4 84.22(12) . .
O2 Mo5 O4 81.44(12) . .
O18 Mo5 O4 78.98(12) . .
O12 Mo5 O4 71.70(11) . .
O22 Mo5 Mo1 100.85(12) . .
O6 Mo5 Mo1 47.92(10) . .
O2 Mo5 Mo1 49.13(9) . .
O18 Mo5 Mo1 134.22(10) . .
O12 Mo5 Mo1 134.26(9) . .
O4 Mo5 Mo1 89.82(7) . .
O27 Mo6 O15 107.42(16) . .
O27 Mo6 O1 102.72(15) . .
O15 Mo6 O1 96.08(13) . .
O27 Mo6 O25 95.07(16) . .
O15 Mo6 O25 86.71(14) . .
O1 Mo6 O25 160.19(13) . .
O27 Mo6 O8 95.67(15) . .
O15 Mo6 O8 155.90(13) . .
O1 Mo6 O8 85.21(13) . .
O25 Mo6 O8 84.42(13) . .
O27 Mo6 O9 167.21(15) . .
O15 Mo6 O9 83.62(12) . .
O1 Mo6 O9 82.01(12) . .
O25 Mo6 O9 78.81(13) . .
O8 Mo6 O9 72.70(12) . .
O27 Mo6 Mo3 102.20(12) . .
O15 Mo6 Mo3 48.56(9) . .
O1 Mo6 Mo3 49.29(9) . .
O25 Mo6 Mo3 135.01(10) . .
O8 Mo6 Mo3 133.59(9) . .
O9 Mo6 Mo3 89.92(8) . .
O13 Mn1 O13 180.0 . 5_566
O13 Mn1 O16 97.47(13) . .
O13 Mn1 O16 82.53(13) 5_566 .
O13 Mn1 O16 82.53(13) . 5_566
O13 Mn1 O16 97.47(13) 5_566 5_566
O16 Mn1 O16 179.997(1) . 5_566
O13 Mn1 O29 89.86(15) . 5_566
O13 Mn1 O29 90.14(15) 5_566 5_566
O16 Mn1 O29 96.74(17) . 5_566
O16 Mn1 O29 83.26(17) 5_566 5_566
O13 Mn1 O29 90.14(15) . .
O13 Mn1 O29 89.85(15) 5_566 .
O16 Mn1 O29 83.26(17) . .
O16 Mn1 O29 96.74(17) 5_566 .
O29 Mn1 O29 180.0(2) 5_566 .
O13 Mn1 Na1 49.83(12) . .
O13 Mn1 Na1 130.17(12) 5_566 .
O16 Mn1 Na1 88.19(14) . .
O16 Mn1 Na1 91.81(14) 5_566 .
O29 Mn1 Na1 139.65(13) 5_566 .
O29 Mn1 Na1 40.36(13) . .
O13 Mn1 Na1 130.17(12) . 5_566
O13 Mn1 Na1 49.83(12) 5_566 5_566
O16 Mn1 Na1 91.81(14) . 5_566
O16 Mn1 Na1 88.19(14) 5_566 5_566
O29 Mn1 Na1 40.35(13) 5_566 5_566
O29 Mn1 Na1 139.64(13) . 5_566
Na1 Mn1 Na1 180.0 . 5_566
O13 Mn1 Na2 41.66(10) . 5_566
O13 Mn1 Na2 138.34(10) 5_566 5_566
O16 Mn1 Na2 137.58(10) . 5_566
O16 Mn1 Na2 42.42(10) 5_566 5_566
O29 Mn1 Na2 76.61(13) 5_566 5_566
O29 Mn1 Na2 103.39(13) . 5_566
Na1 Mn1 Na2 73.15(10) . 5_566
Na1 Mn1 Na2 106.85(10) 5_566 5_566
O13 Mn1 Na2 138.34(10) . .
O13 Mn1 Na2 41.66(10) 5_566 .
O16 Mn1 Na2 42.42(10) . .
O16 Mn1 Na2 137.58(10) 5_566 .
O29 Mn1 Na2 103.39(13) 5_566 .
O29 Mn1 Na2 76.61(13) . .
Na1 Mn1 Na2 106.85(10) . .
Na1 Mn1 Na2 73.15(10) 5_566 .
Na2 Mn1 Na2 180.0 5_566 .
O1 Mn2 O1 179.998(1) . 7_566
O1 Mn2 O5 96.81(11) . .
O1 Mn2 O5 83.19(11) 7_566 .
O1 Mn2 O5 83.19(11) . 7_566
O1 Mn2 O5 96.81(11) 7_566 7_566
O5 Mn2 O5 180.00(12) . 7_566
O1 Mn2 O2 82.46(11) . 7_566
O1 Mn2 O2 97.54(11) 7_566 7_566
O5 Mn2 O2 83.14(11) . 7_566
O5 Mn2 O2 96.86(11) 7_566 7_566
O1 Mn2 O2 97.54(11) . .
O1 Mn2 O2 82.46(11) 7_566 .
O5 Mn2 O2 96.86(11) . .
O5 Mn2 O2 83.14(11) 7_566 .
O2 Mn2 O2 180.00(8) 7_566 .
O29 Na1 O19 169.1(3) . .
O29 Na1 O6 106.1(2) . .
O19 Na1 O6 63.19(14) . .
O29 Na1 O33 95.7(3) . .
O19 Na1 O33 87.6(3) . .
O6 Na1 O33 114.9(5) . .
O29 Na1 O34 77.4(2) . .
O19 Na1 O34 113.5(3) . .
O6 Na1 O34 175.3(3) . .
O33 Na1 O34 67.4(5) . .
O29 Na1 O13 74.66(17) . .
O19 Na1 O13 104.93(19) . .
O6 Na1 O13 83.60(16) . .
O33 Na1 O13 161.1(5) . .
O34 Na1 O13 94.4(3) . .
O29 Na1 P3 166.2(3) . .
O19 Na1 P3 24.58(9) . .
O6 Na1 P3 86.59(12) . .
O33 Na1 P3 83.55(14) . .
O34 Na1 P3 89.7(2) . .
O13 Na1 P3 101.95(17) . .
O29 Na1 P1 94.11(17) . .
O19 Na1 P1 82.83(14) . .
O6 Na1 P1 62.36(12) . .
O33 Na1 P1 170.2(2) . .
O34 Na1 P1 114.6(3) . .
O13 Na1 P1 25.14(8) . .
P3 Na1 P1 86.87(11) . .
O29 Na1 Mn1 38.42(13) . .
O19 Na1 Mn1 139.83(19) . .
O6 Na1 Mn1 94.54(15) . .
O33 Na1 Mn1 132.5(3) . .
O34 Na1 Mn1 86.3(2) . .
O13 Na1 Mn1 36.28(8) . .
P3 Na1 Mn1 137.18(18) . .
P1 Na1 Mn1 57.00(8) . .
O2W Na2 O31 163.1(3) . 5_566
O2W Na2 O13 99.2(2) . 5_566
O31 Na2 O13 97.26(15) 5_566 5_566
O2W Na2 O16 105.3(2) . .
O31 Na2 O16 84.03(15) 5_566 .
O13 Na2 O16 69.48(13) 5_566 .
O2W Na2 O23 80.32(19) . .
O31 Na2 O23 93.40(15) 5_566 .
O13 Na2 O23 124.55(14) 5_566 .
O16 Na2 O23 57.79(13) . .
O2W Na2 O15 72.01(18) . 5_566
O31 Na2 O15 105.24(14) 5_566 5_566
O13 Na2 O15 87.03(12) 5_566 5_566
O16 Na2 O15 155.82(15) . 5_566
O23 Na2 O15 141.22(14) . 5_566
O2W Na2 P4 92.62(17) . .
O31 Na2 P4 89.44(11) 5_566 .
O13 Na2 P4 95.74(10) 5_566 .
O16 Na2 P4 27.82(9) . .
O23 Na2 P4 30.01(9) . .
O15 Na2 P4 164.63(12) 5_566 .
O2W Na2 P1 101.9(2) . 5_566
O31 Na2 P1 91.39(12) 5_566 5_566
O13 Na2 P1 25.89(8) 5_566 5_566
O16 Na2 P1 93.79(11) . 5_566
O23 Na2 P1 150.39(12) . 5_566
O15 Na2 P1 64.19(8) 5_566 5_566
P4 Na2 P1 121.01(8) . 5_566
O2W Na2 P2 147.3(2) . 5_566
O31 Na2 P2 24.40(10) 5_566 5_566
O13 Na2 P2 97.28(11) 5_566 5_566
O16 Na2 P2 106.94(12) . 5_566
O23 Na2 P2 112.51(12) . 5_566
O15 Na2 P2 80.86(9) 5_566 5_566
P4 Na2 P2 113.63(8) . 5_566
P1 Na2 P2 81.74(6) 5_566 5_566
O2W Na2 Mn1 111.9(2) . .
O31 Na2 Mn1 84.02(12) 5_566 .
O13 Na2 Mn1 34.84(8) 5_566 .
O16 Na2 Mn1 35.87(9) . .
O23 Na2 Mn1 93.51(10) . .
O15 Na2 Mn1 121.61(10) 5_566 .
P4 Na2 Mn1 63.51(5) . .
P1 Na2 Mn1 57.97(4) 5_566 .
P2 Na2 Mn1 97.72(6) 5_566 .
O13 P1 O4 112.99(18) . .
O13 P1 O10 109.17(18) . .
O4 P1 O10 107.97(17) . .
O13 P1 O9 111.53(19) . .
O4 P1 O9 106.91(17) . .
O10 P1 O9 108.08(17) . .
O13 P1 Na2 45.54(14) . 5_566
O4 P1 Na2 151.81(13) . 5_566
O10 P1 Na2 97.94(13) . 5_566
O9 P1 Na2 74.23(13) . 5_566
O13 P1 Na1 50.43(15) . .
O4 P1 Na1 100.34(15) . .
O10 P1 Na1 67.58(13) . .
O9 P1 Na1 152.18(16) . .
Na2 P1 Na1 79.14(11) 5_566 .
O31 P2 O25 111.7(2) . .
O31 P2 O14 111.6(2) . .
O25 P2 O14 110.74(19) . .
O31 P2 O30 111.7(3) . .
O25 P2 O30 103.8(2) . .
O14 P2 O30 107.0(2) . .
O31 P2 Na2 42.01(17) . 5_566
O25 P2 Na2 70.71(15) . 5_566
O14 P2 Na2 119.81(15) . 5_566
O30 P2 Na2 131.87(18) . 5_566
O32 P3 O19 114.9(2) . .
O32 P3 O21 112.7(2) . .
O19 P3 O21 109.94(19) . .
O32 P3 O28 110.2(2) . .
O19 P3 O28 102.3(2) . .
O21 P3 O28 105.9(2) . .
O32 P3 Na1 152.4(2) . .
O19 P3 Na1 43.83(17) . .
O21 P3 Na1 93.51(17) . .
O28 P3 Na1 68.07(17) . .
O16 P4 O18 113.5(2) . .
O16 P4 O11 113.3(2) . .
O18 P4 O11 110.87(19) . .
O16 P4 O23 105.5(2) . .
O18 P4 O23 105.2(2) . .
O11 P4 O23 107.9(2) . .
O16 P4 Na2 50.85(15) . .
O18 P4 Na2 125.88(15) . .
O11 P4 Na2 122.92(14) . .
O23 P4 Na2 54.77(16) . .
Mo6 O1 Mo3 81.90(12) . .
Mo6 O1 Mn2 134.41(15) . .
Mo3 O1 Mn2 133.29(16) . .
Mo5 O2 Mo1 81.84(12) . .
Mo5 O2 Mn2 133.61(15) . .
Mo1 O2 Mn2 132.92(16) . .
Mo1 O3 Mo3 113.66(15) . .
Mo1 O3 H3C 108(6) . .
Mo3 O3 H3C 102(6) . .
P1 O4 Mo5 124.66(17) . .
P1 O4 Mo2 128.04(17) . .
Mo5 O4 Mo2 101.37(11) . .
Mo4 O5 Mo2 82.46(11) . .
Mo4 O5 Mn2 133.58(15) . .
Mo2 O5 Mn2 134.39(16) . .
Mo5 O6 Mo1 84.29(13) . .
Mo5 O6 Na1 147.9(2) . .
Mo1 O6 Na1 103.60(17) . .
Mo4 O7 Mo2 84.32(12) . .
Mo6 O8 Mo4 112.57(15) . .
Mo6 O8 H8C 106(5) . .
Mo4 O8 H8C 111(5) . .
P1 O9 Mo4 126.50(17) . .
P1 O9 Mo6 124.07(17) . .
Mo4 O9 Mo6 101.19(12) . .
P1 O10 Mo3 127.27(18) . .
P1 O10 Mo1 126.77(18) . .
Mo3 O10 Mo1 102.06(12) . .
P4 O11 Mo2 130.18(19) . .
Mo2 O12 Mo5 114.15(15) . .
Mo2 O12 H12C 108(5) . .
Mo5 O12 H12C 111(5) . .
P1 O13 Mn1 134.0(2) . .
P1 O13 Na2 108.57(18) . 5_566
Mn1 O13 Na2 103.50(14) . 5_566
P1 O13 Na1 104.43(19) . .
Mn1 O13 Na1 93.89(14) . .
Na2 O13 Na1 110.53(17) 5_566 .
P2 O14 Mo4 133.33(19) . .
Mo6 O15 Mo3 83.58(12) . .
Mo6 O15 Na2 111.92(14) . 5_566
Mo3 O15 Na2 137.68(16) . 5_566
P4 O16 Mn1 155.5(2) . .
P4 O16 Na2 101.32(19) . .
Mn1 O16 Na2 101.71(14) . .
P4 O18 Mo5 132.1(2) . .
P3 O19 Mo1 130.0(2) . .
P3 O19 Na1 111.6(2) . .
Mo1 O19 Na1 100.46(17) . .
P3 O21 Mo3 129.8(2) . .
P4 O23 Na2 95.22(19) . .
P4 O23 H23 123(5) . .
Na2 O23 H23 121(5) . .
P2 O25 Mo6 136.9(2) . .
P3 O28 H28 115(4) . .
Mn1 O29 Na1 101.2(2) . .
Mn1 O29 H29B 112(6) . .
Na1 O29 H29B 115(6) . .
Mn1 O29 H29A 109(6) . .
Na1 O29 H29A 124(6) . .
H29B O29 H29A 96(8) . .
P2 O30 H30 114(6) . .
P2 O31 Na2 113.6(2) . 5_566
Na1 O33 Na1 177.7(9) 2_556 .
C1 N1 C5 121.5(7) . .
C1 N1 H1 119.2 . .
C5 N1 H1 119.2 . .
N1 C1 C2 120.9(8) . .
N1 C1 H1A 119.5 . .
C2 C1 H1A 119.5 . .
C1 C2 C3 122.0(7) . .
C1 C2 H2 119.0 . .
C3 C2 H2 119.0 . .
C4 C3 C2 116.0(6) . .
C4 C3 C6 122.5(6) . .
C2 C3 C6 121.5(6) . .
C3 C4 C5 119.8(8) . .
C3 C4 H4 120.1 . .
C5 C4 H4 120.1 . .
N1 C5 C4 119.7(8) . .
N1 C5 H5 120.1 . .
C4 C5 H5 120.1 . .
C3 C6 C7 111.2(5) . .
C3 C6 H6A 109.4 . .
C7 C6 H6A 109.4 . .
C3 C6 H6B 109.4 . .
C7 C6 H6B 109.4 . .
H6A C6 H6B 108.0 . .
C6 C7 C6 113.2(7) . 2_655
C6 C7 H7A 108.9 . .
C6 C7 H7A 108.9 2_655 .
C6 C7 H7B 108.9 . .
C6 C7 H7B 108.9 2_655 .
H7A C7 H7B 107.7 . .
C8 N2 C12 120.0 . .
C8 N2 H2A 120.0 . .
C12 N2 H2A 120.0 . .
N2 C8 C9 120.0 . .
N2 C8 H8 120.0 . .
C9 C8 H8 120.0 . .
C8 C9 C10 120.0 . .
C8 C9 H9 120.0 . .
C10 C9 H9 120.0 . .
C11 C10 C9 120.0 . .
C11 C10 C13 116.2(18) . .
C9 C10 C13 123.6(18) . .
C12 C11 C10 120.0 . .
C12 C11 H11 120.0 . .
C10 C11 H11 120.0 . .
C11 C12 N2 120.0 . .
C11 C12 H12 120.0 . .
N2 C12 H12 120.0 . .
C8' N2' C12' 120.0 . .
C8' N2' H2' 120.0 . .
C12' N2' H2' 120.0 . .
N2' C8' C9' 120.0 . .
N2' C8' H8' 120.0 . .
C9' C8' H8' 120.0 . .
C10' C9' C8' 120.0 . .
C10' C9' H9' 120.0 . .
C8' C9' H9' 120.0 . .
C9' C10' C11' 120.0 . .
C9' C10' C15 118.8(13) . .
C11' C10' C15 119.7(13) . .
C12' C11' C10' 120.0 . .
C12' C11' H11' 120.0 . .
C10' C11' H11' 120.0 . .
C11' C12' N2' 120.0 . .
C11' C12' H12' 120.0 . .
N2' C12' H12' 120.0 . .
C10 C13 C14 106.3(15) . .
C10 C13 H13A 110.5 . .
C14 C13 H13A 110.5 . .
C10 C13 H13B 110.5 . .
C14 C13 H13B 110.5 . .
H13A C13 H13B 108.7 . .
C15 C14 C15 52(3) 2_556 .
C15 C14 C13 100(2) 2_556 .
C15 C14 C13 107(3) . .
C14 C15 C15 79(3) 2_556 2_556
C14 C15 C14 100(3) 2_556 .
C15 C15 C14 48(2) 2_556 .
C14 C15 C10' 107(2) 2_556 .
C15 C15 C10' 82(3) 2_556 .
C14 C15 C10' 33.3(14) . .
Na2 O2W H2WB 112.1 . .
Na2 O2W H2WA 112.9 . .
H2WB O2W H2WA 116.8 . .
H1WB O1W H1WA 122.6 . .

loop_
_geom_bond_atom_site_label_1
_geom_bond_atom_site_label_2
_geom_bond_distance
_geom_bond_site_symmetry_2
Mo1 O20 1.678(4) .
Mo1 O6 1.937(3) .
Mo1 O2 1.984(3) .
Mo1 O19 2.069(3) .
Mo1 O3 2.101(3) .
Mo1 O10 2.280(3) .
Mo1 Mo5 2.5967(5) .
Mo2 O17 1.678(3) .
Mo2 O7 1.934(3) .
Mo2 O5 1.973(3) .
Mo2 O11 2.053(3) .
Mo2 O12 2.094(3) .
Mo2 O4 2.285(3) .
Mo2 Mo4 2.5955(5) .
Mo3 O26 1.681(3) .
Mo3 O15 1.947(3) .
Mo3 O1 1.976(3) .
Mo3 O21 2.061(3) .
Mo3 O3 2.106(3) .
Mo3 O10 2.249(3) .
Mo3 Mo6 2.5803(5) .
Mo4 O24 1.672(3) .
Mo4 O7 1.933(3) .
Mo4 O5 1.965(3) .
Mo4 O14 2.084(3) .
Mo4 O8 2.117(3) .
Mo4 O9 2.278(3) .
Mo5 O22 1.674(3) .
Mo5 O6 1.933(3) .
Mo5 O2 1.981(3) .
Mo5 O18 2.045(3) .
Mo5 O12 2.113(3) .
Mo5 O4 2.279(3) .
Mo6 O27 1.679(3) .
Mo6 O15 1.925(3) .
Mo6 O1 1.961(3) .
Mo6 O25 2.045(3) .
Mo6 O8 2.117(3) .
Mo6 O9 2.280(3) .
Mn1 O13 2.112(3) .
Mn1 O13 2.112(3) 5_566
Mn1 O16 2.152(4) .
Mn1 O16 2.152(4) 5_566
Mn1 O29 2.256(4) 5_566
Mn1 O29 2.256(4) .
Mn1 Na1 3.562(4) .
Mn1 Na1 3.562(4) 5_566
Mn1 Na2 3.596(2) 5_566
Mn1 Na2 3.596(2) .
Mn2 O1 2.191(3) .
Mn2 O1 2.191(3) 7_566
Mn2 O5 2.193(3) .
Mn2 O5 2.193(3) 7_566
Mn2 O2 2.212(3) 7_566
Mn2 O2 2.212(3) .
Na1 O29 2.351(6) .
Na1 O19 2.553(5) .
Na1 O6 2.573(6) .
Na1 O33 2.686(5) .
Na1 O34 2.697(16) .
Na1 O13 2.728(6) .
Na1 P3 3.427(4) .
Na1 P1 3.427(5) .
Na2 O2W 2.347(6) .
Na2 O31 2.422(5) 5_566
Na2 O13 2.458(4) 5_566
Na2 O16 2.477(4) .
Na2 O23 2.569(5) .
Na2 O15 2.686(4) 5_566
Na2 P4 3.132(2) .
Na2 P1 3.265(3) 5_566
Na2 P2 3.317(3) 5_566
P1 O13 1.504(3) .
P1 O4 1.542(3) .
P1 O10 1.542(3) .
P1 O9 1.560(3) .
P1 Na2 3.265(3) 5_566
P2 O31 1.495(4) .
P2 O25 1.532(4) .
P2 O14 1.549(3) .
P2 O30 1.554(4) .
P2 Na2 3.317(3) 5_566
P3 O32 1.494(4) .
P3 O19 1.533(4) .
P3 O21 1.545(4) .
P3 O28 1.578(4) .
P4 O16 1.491(4) .
P4 O18 1.534(3) .
P4 O11 1.537(3) .
P4 O23 1.573(4) .
O3 H3C 0.68(7) .
O8 H8C 0.75(7) .
O12 H12C 0.77(7) .
O13 Na2 2.458(4) 5_566
O15 Na2 2.686(4) 5_566
O23 H23 0.85(8) .
O28 H28 0.76(6) .
O29 H29B 0.78(9) .
O29 H29A 1.02(11) .
O30 H30 0.82(9) .
O31 Na2 2.422(5) 5_566
O33 Na1 2.686(5) 2_556
N1 C1 1.267(11) .
N1 C5 1.316(13) .
N1 H1 0.8600 .
C1 C2 1.349(11) .
C1 H1A 0.9300 .
C2 C3 1.363(9) .
C2 H2 0.9300 .
C3 C4 1.359(9) .
C3 C6 1.490(8) .
C4 C5 1.394(12) .
C4 H4 0.9300 .
C5 H5 0.9300 .
C6 C7 1.521(7) .
C6 H6A 0.9700 .
C6 H6B 0.9700 .
C7 C6 1.521(7) 2_655
C7 H7A 0.9700 .
C7 H7B 0.9700 .
N2 C8 1.3900 .
N2 C12 1.3900 .
N2 H2A 0.8600 .
C8 C9 1.3900 .
C8 H8 0.9300 .
C9 C10 1.3900 .
C9 H9 0.9300 .
C10 C11 1.3900 .
C10 C13 1.544(10) .
C11 C12 1.3900 .
C11 H11 0.9300 .
C12 H12 0.9300 .
N2' C8' 1.3900 .
N2' C12' 1.3900 .
N2' H2' 0.8600 .
C8' C9' 1.3900 .
C8' H8' 0.9300 .
C9' C10' 1.3900 .
C9' H9' 0.9300 .
C10' C11' 1.3900 .
C10' C15 1.87(4) .
C11' C12' 1.3900 .
C11' H11' 0.9300 .
C12' H12' 0.9300 .
C13 C14 1.551(10) .
C13 H13A 0.9700 .
C13 H13B 0.9700 .
C14 C15 1.17(5) 2_556
C14 C15 1.543(10) .
C15 C14 1.17(5) 2_556
C15 C15 1.24(6) 2_556
O2W H2WB 0.8565 .
O2W H2WA 0.8487 .
O1W H1WB 0.8992 .
O1W H1WA 0.7964 .
